data_7025150
loop_
_publ_author_name
'Shiga, Takuya'
'Newton, Graham N.'
'Mathieson, Jennifer S.'
'Tetsuka, Tamaki'
'Nihei, Masayuki'
'Cronin, Leroy'
'Oshio, Hiroki'

_publ_section_title
;
 Ferromagnetically coupled chiral cyanide-bridged {Ni6Fe4} cages
;
_journal_issue 20
_journal_name_full 'Dalton Transactions'
_journal_page_first 4730
_journal_paper_doi 10.1039/b925399h
_journal_volume 39
_journal_year 2010
_chemical_absolute_configuration rmad
_chemical_formula_moiety 'C192 H168 Fe4 N48 Ni6, C8 H20 N, F6 P, 33 (C H4 O), 10 (H2 O)'
_chemical_formula_sum 'C233 H340 F6 Fe4 N49 Ni6 O43 P'
_chemical_formula_weight 5228.91
_chemical_name_systematic
;
?
;
_space_group_IT_number 143
_symmetry_cell_setting trigonal
_symmetry_space_group_name_Hall 'P 3'
_symmetry_space_group_name_H-M 'P 3'
_atom_sites_solution_hydrogens geom
_atom_sites_solution_primary direct
_atom_sites_solution_secondary difmap
_audit_creation_method SHELXL-97
_cell_angle_alpha 90.00
_cell_angle_beta 90.00
_cell_angle_gamma 120.00
_cell_formula_units_Z 2
_cell_length_a 19.574(3)
_cell_length_b 19.574(3)
_cell_length_c 35.075(9)
_cell_measurement_temperature 200(2)
_cell_volume 11638(4)
_computing_cell_refinement 'Bruker SMART'
_computing_data_collection 'Bruker SMART'
_computing_data_reduction 'Bruker SAINT'
_computing_molecular_graphics 'Bruker SHELXTL'
_computing_publication_material 'Bruker SHELXTL'
_computing_structure_refinement 'Bruker SHELXTL'
_computing_structure_solution 'Bruker SHELXTL'
_diffrn_ambient_temperature 200(2)
_diffrn_detector_area_resol_mean 8.366
_diffrn_measured_fraction_theta_full 0.998
_diffrn_measured_fraction_theta_max 0.998
_diffrn_measurement_device_type 'CCD area detector'
_diffrn_measurement_method 'phi and omega scans'
_diffrn_radiation_monochromator graphite
_diffrn_radiation_source 'sealed tube'
_diffrn_radiation_type MoK\a
_diffrn_radiation_wavelength 0.71073
_diffrn_reflns_av_R_equivalents 0.1456
_diffrn_reflns_av_sigmaI/netI 0.2626
_diffrn_reflns_limit_h_max 16
_diffrn_reflns_limit_h_min -21
_diffrn_reflns_limit_k_max 21
_diffrn_reflns_limit_k_min -21
_diffrn_reflns_limit_l_max 36
_diffrn_reflns_limit_l_min -38
_diffrn_reflns_number 47355
_diffrn_reflns_theta_full 23.30
_diffrn_reflns_theta_max 23.30
_diffrn_reflns_theta_min 2.08
_exptl_absorpt_coefficient_mu 0.814
_exptl_absorpt_correction_T_max 0.9604
_exptl_absorpt_correction_T_min 0.6864
_exptl_absorpt_correction_type empirical
_exptl_absorpt_process_details SADABS
_exptl_crystal_colour Brown
_exptl_crystal_density_diffrn 1.494
_exptl_crystal_density_method 'not measured'
_exptl_crystal_description Plate
_exptl_crystal_F_000 5532
_exptl_crystal_size_max 0.50
_exptl_crystal_size_mid 0.50
_exptl_crystal_size_min 0.05
_platon_squeeze_details
;
;
_refine_diff_density_max 0.363
_refine_diff_density_min -0.426
_refine_diff_density_rms 0.070
_refine_ls_abs_structure_details 'Flack H D (1983), Acta Cryst. A39, 876-881'
_refine_ls_abs_structure_Flack 0.057(17)
_refine_ls_extinction_method none
_refine_ls_goodness_of_fit_ref 0.775
_refine_ls_hydrogen_treatment constr
_refine_ls_matrix_type full
_refine_ls_number_parameters 1531
_refine_ls_number_reflns 21372
_refine_ls_number_restraints 246
_refine_ls_restrained_S_all 0.780
_refine_ls_R_factor_all 0.1577
_refine_ls_R_factor_gt 0.0684
_refine_ls_shift/su_max 0.001
_refine_ls_shift/su_mean 0.000
_refine_ls_structure_factor_coef Fsqd
_refine_ls_weighting_details 'calc w=1/[\s^2^(Fo^2^)+(0.0499P)^2^+0.0000P] where P=(Fo^2^+2Fc^2^)/3'
_refine_ls_weighting_scheme calc
_refine_ls_wR_factor_gt 0.1346
_refine_ls_wR_factor_ref 0.1556
_reflns_number_gt 8303
_reflns_number_total 21372
_reflns_threshold_expression >2\s(I)
_cod_data_source_file b925399h.txt
_cod_data_source_block 2S
_cod_depositor_comments
;
The following automatic conversions were performed:

'_exptl_absorpt_correction_type' value 'Empirical' changed to
'empirical' according to
/home/saulius/struct/CIF-dictionaries/cif_core.dic dictionary named
'cif_core.dic' version 2.4.2 from 2011-04-26.

Automatic conversion script
Id: cif_fix_values 1891 2012-01-12 08:04:46Z andrius 
;
_cod_database_code 7025150

loop_
_symmetry_equiv_pos_as_xyz
'x, y, z'
'-y, x-y, z'
'-x+y, -x, z'

loop_
_atom_site_label
_atom_site_type_symbol
_atom_site_fract_x
_atom_site_fract_y
_atom_site_fract_z
_atom_site_U_iso_or_equiv
_atom_site_adp_type
_atom_site_occupancy
_atom_site_symmetry_multiplicity
_atom_site_calc_flag
_atom_site_refinement_flags
_atom_site_disorder_assembly
_atom_site_disorder_group
Ni1 Ni 0.03347(9) 0.25068(8) 0.28848(4) 0.0457(4) Uani 1 1 d . . .
Fe1 Fe 0.0000 0.0000 0.23059(7) 0.0373(7) Uani 1 3 d S . .
Ni2 Ni 0.25147(10) 0.21749(10) 0.47684(5) 0.0681(5) Uani 1 1 d . . .
Fe2 Fe 0.03746(11) 0.27145(10) 0.43264(5) 0.0603(5) Uani 1 1 d . . .
C1 C 0.1234(5) 0.3980(6) 0.1963(2) 0.071(4) Uani 1 1 d G . .
H1 H 0.0736 0.3946 0.1996 0.085 Uiso 1 1 calc R . .
C2 C 0.1914(7) 0.4713(5) 0.1934(2) 0.061(4) Uani 1 1 d G . .
H2 H 0.1882 0.5180 0.1947 0.073 Uiso 1 1 calc R . .
C3 C 0.2642(5) 0.4762(5) 0.1886(2) 0.076(4) Uani 1 1 d G . .
H3 H 0.3107 0.5263 0.1866 0.091 Uiso 1 1 calc R . .
C4 C 0.2690(5) 0.4078(7) 0.1867(2) 0.094(6) Uani 1 1 d G . .
H4 H 0.3188 0.4111 0.1834 0.113 Uiso 1 1 calc R . .
C5 C 0.2010(7) 0.3344(5) 0.1895(2) 0.056(4) Uani 1 1 d G . .
H5 H 0.2042 0.2877 0.1882 0.067 Uiso 1 1 calc R . .
C6 C 0.1282(5) 0.3295(5) 0.1944(2) 0.056(3) Uani 1 1 d G . .
C7 C 0.0557(7) 0.2516(7) 0.1967(4) 0.050(3) Uani 1 1 d . . .
H7 H 0.0739 0.2141 0.2045 0.060 Uiso 1 1 calc R . .
C8 C 0.0139(7) 0.2205(6) 0.1591(3) 0.057(3) Uani 1 1 d . . .
H8A H -0.0338 0.1693 0.1631 0.086 Uiso 1 1 calc R . .
H8B H 0.0490 0.2144 0.1413 0.086 Uiso 1 1 calc R . .
H8C H -0.0008 0.2578 0.1485 0.086 Uiso 1 1 calc R . .
C9 C -0.0673(9) 0.2312(7) 0.2256(4) 0.061(4) Uani 1 1 d . . .
H9 H -0.0902 0.2208 0.2009 0.074 Uiso 1 1 calc R . .
C10 C -0.1153(8) 0.2245(7) 0.2575(4) 0.053(3) Uani 1 1 d . . .
C11 C -0.1884(8) 0.2134(7) 0.2553(5) 0.076(4) Uani 1 1 d . . .
H11 H -0.2079 0.2139 0.2306 0.091 Uiso 1 1 calc R . .
C12 C -0.2369(8) 0.2017(7) 0.2847(5) 0.070(4) Uani 1 1 d . . .
H12 H -0.2887 0.1935 0.2818 0.084 Uiso 1 1 calc R . .
C13 C -0.2037(9) 0.2029(7) 0.3197(4) 0.071(4) Uani 1 1 d . . .
H13 H -0.2341 0.1934 0.3423 0.086 Uiso 1 1 calc R . .
C14 C -0.1253(7) 0.2180(6) 0.3226(4) 0.055(4) Uani 1 1 d . . .
H14 H -0.1029 0.2230 0.3472 0.066 Uiso 1 1 calc R . .
C15 C -0.0741(8) 0.4106(7) 0.2844(4) 0.066(4) Uani 1 1 d . . .
H15 H -0.1076 0.3773 0.3040 0.079 Uiso 1 1 calc R . .
C16 C -0.1035(10) 0.4402(10) 0.2528(6) 0.100(7) Uani 1 1 d . . .
H16 H -0.1575 0.4260 0.2514 0.120 Uiso 1 1 calc R . .
C17 C -0.0504(18) 0.4886(9) 0.2257(5) 0.137(11) Uani 1 1 d . . .
H17 H -0.0702 0.5059 0.2054 0.165 Uiso 1 1 calc R . .
C18 C 0.0277(13) 0.5135(14) 0.2255(6) 0.138(10) Uani 1 1 d . . .
H18 H 0.0625 0.5487 0.2067 0.166 Uiso 1 1 calc R . .
C19 C 0.0529(8) 0.4843(7) 0.2542(4) 0.071(4) Uani 1 1 d . . .
H19 H 0.1071 0.4989 0.2541 0.085 Uiso 1 1 calc R . .
C20 C 0.0072(8) 0.4358(7) 0.2830(3) 0.053(3) Uani 1 1 d . . .
C21 C 0.0450(6) 0.4130(6) 0.3147(3) 0.041(3) Uani 1 1 d . . .
H21 H 0.0008 0.3744 0.3311 0.049 Uiso 1 1 calc R . .
C22 C 0.0965(7) 0.4895(7) 0.3407(3) 0.069(4) Uani 1 1 d . . .
H22A H 0.1203 0.4755 0.3617 0.103 Uiso 1 1 calc R . .
H22B H 0.0625 0.5084 0.3510 0.103 Uiso 1 1 calc R . .
H22C H 0.1383 0.5310 0.3252 0.103 Uiso 1 1 calc R . .
C23 C 0.1560(8) 0.4080(6) 0.2969(3) 0.049(3) Uani 1 1 d . . .
H23 H 0.1841 0.4628 0.3026 0.058 Uiso 1 1 calc R . .
C24 C 0.2001(7) 0.3684(7) 0.2865(3) 0.045(3) Uani 1 1 d . . .
C25 C 0.2813(7) 0.4055(7) 0.2827(3) 0.042(3) Uani 1 1 d . . .
H25 H 0.3116 0.4612 0.2855 0.050 Uiso 1 1 calc R . .
C26 C 0.3179(8) 0.3659(8) 0.2752(4) 0.063(4) Uani 1 1 d . . .
H26 H 0.3737 0.3911 0.2731 0.075 Uiso 1 1 calc R . .
C27 C 0.2687(10) 0.2834(10) 0.2705(3) 0.074(4) Uani 1 1 d . . .
H27 H 0.2919 0.2520 0.2645 0.089 Uiso 1 1 calc R . .
C28 C 0.1875(7) 0.2474(7) 0.2744(3) 0.050(3) Uani 1 1 d . . .
H28 H 0.1557 0.1916 0.2729 0.060 Uiso 1 1 calc R . .
C34 C 0.4376(17) 0.2665(9) 0.5534(7) 0.214(9) Uani 1 1 d GDU . .
C29 C 0.4101(10) 0.2963(15) 0.5817(9) 0.316(16) Uani 1 1 d GU . .
H29 H 0.3550 0.2759 0.5848 0.379 Uiso 1 1 calc R . .
C30 C 0.463(2) 0.3561(16) 0.6056(6) 0.375(17) Uani 1 1 d GU . .
H30 H 0.4444 0.3765 0.6249 0.450 Uiso 1 1 calc R . .
C31 C 0.5438(19) 0.3860(10) 0.6011(7) 0.371(18) Uani 1 1 d GU . .
H31 H 0.5800 0.4268 0.6174 0.445 Uiso 1 1 calc R . .
C32 C 0.5713(10) 0.3561(16) 0.5728(9) 0.366(18) Uani 1 1 d GU . .
H32 H 0.6264 0.3765 0.5698 0.439 Uiso 1 1 calc R . .
C33 C 0.518(2) 0.2963(16) 0.5490(6) 0.309(15) Uani 1 1 d GU . .
H33 H 0.5371 0.2759 0.5297 0.370 Uiso 1 1 calc R . .
C35 C 0.3825(10) 0.1956(10) 0.5272(5) 0.143(6) Uani 1 1 d DU . .
H35 H 0.3351 0.1532 0.5406 0.172 Uiso 1 1 calc R . .
C36 C 0.4344(11) 0.1678(10) 0.5102(5) 0.163(8) Uani 1 1 d DU . .
H36A H 0.4018 0.1173 0.4973 0.244 Uiso 1 1 calc R . .
H36B H 0.4650 0.1610 0.5305 0.244 Uiso 1 1 calc R . .
H36C H 0.4704 0.2069 0.4918 0.244 Uiso 1 1 calc R . .
C37 C 0.4120(10) 0.2744(9) 0.4670(5) 0.108(5) Uani 1 1 d DU . .
H37 H 0.4632 0.2809 0.4697 0.130 Uiso 1 1 calc R . .
C38 C 0.4025(11) 0.3132(9) 0.4352(5) 0.097(5) Uani 1 1 d U . .
C39 C 0.4553(11) 0.3573(10) 0.4082(5) 0.100(6) Uani 1 1 d . . .
H39 H 0.5081 0.3675 0.4090 0.120 Uiso 1 1 calc R . .
C40 C 0.4320(13) 0.3842(11) 0.3823(6) 0.125(7) Uani 1 1 d . . .
H40 H 0.4720 0.4196 0.3653 0.151 Uiso 1 1 calc R . .
C41 C 0.3535(14) 0.3699(10) 0.3739(5) 0.111(7) Uani 1 1 d . . .
H41 H 0.3387 0.3899 0.3527 0.133 Uiso 1 1 calc R . .
C42 C 0.3080(11) 0.3260(11) 0.4000(5) 0.100(6) Uani 1 1 d . . .
H42 H 0.2550 0.3145 0.3974 0.120 Uiso 1 1 calc R . .
C43 C 0.3988(8) 0.4861(7) 0.4595(3) 0.121(7) Uani 1 1 d G . .
H43 H 0.3654 0.4844 0.4394 0.145 Uiso 1 1 calc R . .
C44 C 0.4799(9) 0.5358(6) 0.4569(3) 0.154(9) Uani 1 1 d G . .
H44 H 0.5019 0.5682 0.4350 0.185 Uiso 1 1 calc R . .
C45 C 0.5287(6) 0.5382(7) 0.4862(5) 0.134(7) Uani 1 1 d G . .
H45 H 0.5842 0.5722 0.4844 0.160 Uiso 1 1 calc R . .
C46 C 0.4964(8) 0.4908(9) 0.5182(4) 0.199(13) Uani 1 1 d G . .
H46 H 0.5298 0.4924 0.5383 0.239 Uiso 1 1 calc R . .
C47 C 0.4153(9) 0.4411(7) 0.5209(3) 0.169(10) Uani 1 1 d G . .
H47 H 0.3933 0.4087 0.5427 0.203 Uiso 1 1 calc R . .
C48 C 0.3665(6) 0.4387(6) 0.4915(3) 0.089(5) Uani 1 1 d G . .
C49 C 0.2770(10) 0.3893(9) 0.4984(5) 0.095(5) Uani 1 1 d . . .
H49 H 0.2525 0.3828 0.4727 0.114 Uiso 1 1 calc R . .
C50 C 0.2429(10) 0.4300(10) 0.5226(5) 0.123(6) Uani 1 1 d . . .
H50A H 0.1854 0.3965 0.5240 0.185 Uiso 1 1 calc R . .
H50B H 0.2563 0.4808 0.5111 0.185 Uiso 1 1 calc R . .
H50C H 0.2651 0.4387 0.5484 0.185 Uiso 1 1 calc R . .
C51 C 0.2204(9) 0.2794(10) 0.5426(5) 0.095(5) Uani 1 1 d . . .
H51 H 0.2122 0.3136 0.5587 0.114 Uiso 1 1 calc R . .
C52 C 0.1914(6) 0.1988(5) 0.5571(4) 0.095(5) Uani 1 1 d G . .
C53 C 0.1605(7) 0.1645(9) 0.5923(3) 0.125(7) Uani 1 1 d G . .
H53 H 0.1572 0.1954 0.6123 0.150 Uiso 1 1 calc R . .
C54 C 0.1345(6) 0.0850(9) 0.5982(3) 0.175(11) Uani 1 1 d G . .
H54 H 0.1134 0.0616 0.6222 0.210 Uiso 1 1 calc R . .
C55 C 0.1394(7) 0.0398(6) 0.5689(4) 0.139(7) Uani 1 1 d G . .
H55 H 0.1216 -0.0146 0.5729 0.167 Uiso 1 1 calc R . .
C56 C 0.1703(6) 0.0740(7) 0.5337(3) 0.116(6) Uani 1 1 d G . .
H56 H 0.1737 0.0431 0.5137 0.139 Uiso 1 1 calc R . .
N15 N 0.1963(5) 0.1536(7) 0.5278(3) 0.090(4) Uani 1 1 d G . .
C57 C 0.0016(7) 0.0840(8) 0.2620(3) 0.054(4) Uani 1 1 d . . .
C58 C -0.0784(6) 0.0038(6) 0.2000(3) 0.048(3) Uani 1 1 d . . .
C59 C 0.0420(7) 0.2499(7) 0.3775(4) 0.053(4) Uani 1 1 d . . .
C60 C -0.0328(10) 0.3206(8) 0.4153(5) 0.088(6) Uani 1 1 d . . .
C61 C 0.0348(9) 0.2925(8) 0.4862(4) 0.085(5) Uani 1 1 d . . .
C62 C 0.1027(8) 0.2297(7) 0.4466(3) 0.052(4) Uani 1 1 d . . .
C63 C 0.1322(8) 0.3760(10) 0.4238(4) 0.069(4) Uani 1 1 d . . .
C64 C 0.2312(9) 0.0568(10) 0.4424(4) 0.081(5) Uani 1 1 d . . .
N1 N 0.0047(7) 0.2503(6) 0.2288(3) 0.055(3) Uani 1 1 d . . .
N2 N -0.0788(6) 0.2260(5) 0.2900(3) 0.057(3) Uani 1 1 d . . .
N3 N 0.0810(5) 0.3708(5) 0.2984(2) 0.042(3) Uani 1 1 d . . .
N4 N 0.1547(5) 0.2910(6) 0.2803(2) 0.039(2) Uani 1 1 d . . .
N5 N 0.0416(6) 0.2421(6) 0.3468(3) 0.059(3) Uani 1 1 d . . .
N6 N 0.0035(5) 0.1370(6) 0.2780(3) 0.045(3) Uani 1 1 d . . .
N7 N -0.0719(9) 0.3395(9) 0.4060(4) 0.103(6) Uani 1 1 d . . .
N8 N 0.1913(7) 0.4342(7) 0.4174(3) 0.088(4) Uani 1 1 d . . .
N9 N 0.0346(7) 0.3048(7) 0.5187(3) 0.086(4) Uani 1 1 d . . .
N10 N -0.1247(6) 0.0109(6) 0.1828(3) 0.065(3) Uani 1 1 d . . .
N11 N 0.1473(7) 0.2106(5) 0.4565(3) 0.061(3) Uani 1 1 d . . .
N12 N 0.3625(7) 0.2319(8) 0.4926(4) 0.112(4) Uani 1 1 d DU . .
N13 N 0.3204(7) 0.2924(6) 0.4311(4) 0.079(4) Uani 1 1 d . . .
N14 N 0.2561(7) 0.3096(7) 0.5103(3) 0.081(4) Uani 1 1 d . . .
N16 N 0.2324(7) 0.1170(8) 0.4500(4) 0.092(4) Uani 1 1 d . . .
Ni3 Ni 0.63305(8) 0.55014(8) 1.01254(4) 0.0442(4) Uani 1 1 d . . .
Ni4 Ni 0.41546(10) 0.29959(10) 0.82388(5) 0.0690(5) Uani 1 1 d . . .
Fe3 Fe 0.6667 0.3333 1.07013(8) 0.0375(7) Uani 1 3 d S . .
Fe4 Fe 0.62885(10) 0.56767(10) 0.86830(5) 0.0590(5) Uani 1 1 d . . .
C65 C 0.7397(8) 0.8176(8) 1.0172(4) 0.074(4) Uani 1 1 d . . .
H65 H 0.7721 0.8182 0.9969 0.089 Uiso 1 1 calc R . .
C66 C 0.7709(10) 0.8732(8) 1.0477(6) 0.095(6) Uani 1 1 d . . .
H66 H 0.8262 0.9085 1.0491 0.114 Uiso 1 1 calc R . .
C67 C 0.7222(15) 0.8764(11) 1.0753(5) 0.106(7) Uani 1 1 d . . .
H67 H 0.7423 0.9172 1.0939 0.127 Uiso 1 1 calc R . .
C68 C 0.6467(12) 0.8211(10) 1.0751(5) 0.109(7) Uani 1 1 d . . .
H68 H 0.6146 0.8218 1.0953 0.131 Uiso 1 1 calc R . .
C69 C 0.6117(10) 0.7640(9) 1.0488(4) 0.083(5) Uani 1 1 d . . .
H69 H 0.5572 0.7259 1.0501 0.099 Uiso 1 1 calc R . .
C70 C 0.6604(7) 0.7632(6) 1.0186(4) 0.052(4) Uani 1 1 d . . .
C71 C 0.6232(6) 0.7015(6) 0.9865(3) 0.045(3) Uani 1 1 d . . .
H71 H 0.6674 0.7059 0.9703 0.054 Uiso 1 1 calc R . .
C72 C 0.5724(9) 0.7228(8) 0.9610(4) 0.097(5) Uani 1 1 d . . .
H72A H 0.5498 0.6846 0.9401 0.145 Uiso 1 1 calc R . .
H72B H 0.6053 0.7759 0.9505 0.145 Uiso 1 1 calc R . .
H72C H 0.5297 0.7214 0.9763 0.145 Uiso 1 1 calc R . .
C73 C 0.5069(7) 0.5824(7) 1.0037(3) 0.042(3) Uani 1 1 d . . .
H73 H 0.4769 0.6069 0.9975 0.050 Uiso 1 1 calc R . .
C74 C 0.4669(8) 0.5002(7) 1.0152(3) 0.047(3) Uani 1 1 d . . .
C75 C 0.3880(8) 0.4582(7) 1.0190(3) 0.058(4) Uani 1 1 d . . .
H75 H 0.3576 0.4834 1.0161 0.069 Uiso 1 1 calc R . .
C76 C 0.3520(8) 0.3800(9) 1.0269(3) 0.061(4) Uani 1 1 d . . .
H76 H 0.2966 0.3507 1.0306 0.074 Uiso 1 1 calc R . .
C77 C 0.3975(8) 0.3423(8) 1.0294(3) 0.065(4) Uani 1 1 d . . .
H77 H 0.3746 0.2870 1.0329 0.078 Uiso 1 1 calc R . .
C78 C 0.4782(8) 0.3927(8) 1.0265(3) 0.058(4) Uani 1 1 d . . .
H78 H 0.5114 0.3708 1.0301 0.070 Uiso 1 1 calc R . .
C79 C 0.5444(6) 0.6102(5) 1.1049(2) 0.067(4) Uani 1 1 d G . .
H79 H 0.5942 0.6568 1.1021 0.080 Uiso 1 1 calc R . .
C80 C 0.4762(8) 0.6153(6) 1.1070(2) 0.084(5) Uani 1 1 d G . .
H80 H 0.4794 0.6653 1.1057 0.101 Uiso 1 1 calc R . .
C81 C 0.4033(6) 0.5472(8) 1.1112(2) 0.085(5) Uani 1 1 d G . .
H81 H 0.3566 0.5507 1.1127 0.102 Uiso 1 1 calc R . .
C82 C 0.3986(5) 0.4741(6) 1.1132(2) 0.081(5) Uani 1 1 d G . .
H82 H 0.3487 0.4275 1.1161 0.097 Uiso 1 1 calc R . .
C83 C 0.4668(7) 0.4690(5) 1.1111(2) 0.074(4) Uani 1 1 d G . .
H83 H 0.4636 0.4190 1.1125 0.089 Uiso 1 1 calc R . .
C84 C 0.5397(6) 0.5371(7) 1.1069(2) 0.064(4) Uani 1 1 d G . .
C85 C 0.6074(7) 0.5253(7) 1.1046(4) 0.057(4) Uani 1 1 d . . .
H85 H 0.5880 0.4691 1.0975 0.069 Uiso 1 1 calc R . .
C86 C 0.6519(6) 0.5421(6) 1.1411(3) 0.055(3) Uani 1 1 d . . .
H86A H 0.6963 0.5329 1.1378 0.083 Uiso 1 1 calc R . .
H86B H 0.6168 0.5072 1.1611 0.083 Uiso 1 1 calc R . .
H86C H 0.6717 0.5972 1.1484 0.083 Uiso 1 1 calc R . .
C87 C 0.7309(8) 0.6300(7) 1.0771(4) 0.055(4) Uani 1 1 d . . .
H87 H 0.7527 0.6440 1.1020 0.066 Uiso 1 1 calc R . .
C88 C 0.7826(7) 0.6720(8) 1.0440(5) 0.060(4) Uani 1 1 d . . .
C89 C 0.8577(9) 0.7358(9) 1.0469(5) 0.073(4) Uani 1 1 d . . .
H89 H 0.8790 0.7571 1.0712 0.088 Uiso 1 1 calc R . .
C90 C 0.9034(9) 0.7697(8) 1.0138(6) 0.092(5) Uani 1 1 d . . .
H90 H 0.9556 0.8134 1.0148 0.110 Uiso 1 1 calc R . .
C91 C 0.8690(9) 0.7370(8) 0.9815(4) 0.065(4) Uani 1 1 d . . .
H91 H 0.8988 0.7577 0.9588 0.078 Uiso 1 1 calc R . .
C92 C 0.7945(8) 0.6761(7) 0.9780(4) 0.047(3) Uani 1 1 d . . .
H92 H 0.7731 0.6576 0.9533 0.057 Uiso 1 1 calc R . .
C93 C 0.2729(9) 0.4274(6) 0.8391(3) 0.149(9) Uani 1 1 d G . .
H93 H 0.3087 0.4638 0.8571 0.179 Uiso 1 1 calc R . .
C94 C 0.1921(10) 0.3956(9) 0.8441(3) 0.121(7) Uani 1 1 d G . .
H94 H 0.1728 0.4103 0.8656 0.146 Uiso 1 1 calc R . .
C95 C 0.1396(6) 0.3423(9) 0.8177(5) 0.187(11) Uani 1 1 d G . .
H95 H 0.0844 0.3206 0.8211 0.224 Uiso 1 1 calc R . .
C96 C 0.1678(8) 0.3208(8) 0.7862(4) 0.238(16) Uani 1 1 d G . .
H96 H 0.1319 0.2843 0.7681 0.285 Uiso 1 1 calc R . .
C97 C 0.2485(9) 0.3525(8) 0.7812(3) 0.138(8) Uani 1 1 d G . .
H97 H 0.2678 0.3378 0.7597 0.166 Uiso 1 1 calc R . .
C98 C 0.3011(6) 0.4058(7) 0.8076(4) 0.106(6) Uani 1 1 d G . .
C99 C 0.3900(8) 0.4455(10) 0.8056(5) 0.096(6) Uani 1 1 d . . .
H99 H 0.4125 0.4648 0.8316 0.116 Uiso 1 1 calc R . .
C100 C 0.4207(10) 0.5189(9) 0.7775(4) 0.118(6) Uani 1 1 d . . .
H10A H 0.4784 0.5457 0.7759 0.178 Uiso 1 1 calc R . .
H10B H 0.4047 0.5557 0.7872 0.178 Uiso 1 1 calc R . .
H10C H 0.3980 0.5005 0.7521 0.178 Uiso 1 1 calc R . .
C101 C 0.4392(10) 0.3947(10) 0.7624(7) 0.109(7) Uani 1 1 d . . .
H101 H 0.4424 0.4350 0.7462 0.130 Uiso 1 1 calc R . .
N29 N 0.4683(4) 0.2895(6) 0.7754(2) 0.073(3) Uani 1 1 d GU . .
C102 C 0.4728(5) 0.3420(5) 0.7475(3) 0.087(5) Uani 1 1 d GU . .
C103 C 0.5044(6) 0.3423(7) 0.7119(3) 0.111(6) Uani 1 1 d GU . .
H103 H 0.5075 0.3781 0.6928 0.133 Uiso 1 1 calc R . .
C104 C 0.5313(6) 0.2900(8) 0.7043(3) 0.184(13) Uani 1 1 d GU . .
H104 H 0.5529 0.2902 0.6800 0.220 Uiso 1 1 calc R . .
C105 C 0.5267(6) 0.2376(7) 0.7323(4) 0.149(9) Uani 1 1 d GU . .
H105 H 0.5452 0.2019 0.7271 0.179 Uiso 1 1 calc R . .
C106 C 0.4952(5) 0.2373(5) 0.7678(3) 0.092(5) Uani 1 1 d GU . .
H106 H 0.4921 0.2014 0.7869 0.110 Uiso 1 1 calc R . .
C112 C 0.2782(14) 0.1597(12) 0.7494(5) 0.233(13) Uani 1 1 d GU . .
C111 C 0.2331(13) 0.1956(14) 0.7438(7) 0.347(19) Uani 1 1 d GU . .
H111 H 0.2082 0.2048 0.7648 0.416 Uiso 1 1 calc R . .
C110 C 0.2243(12) 0.2179(12) 0.7073(10) 0.39(2) Uani 1 1 d GU . .
H110 H 0.1935 0.2424 0.7034 0.470 Uiso 1 1 calc R . .
C109 C 0.2607(15) 0.2044(13) 0.6765(6) 0.304(15) Uani 1 1 d GU . .
H109 H 0.2547 0.2196 0.6516 0.365 Uiso 1 1 calc R . .
C108 C 0.3058(12) 0.1685(13) 0.6821(6) 0.312(16) Uani 1 1 d GU . .
H108 H 0.3306 0.1592 0.6611 0.375 Uiso 1 1 calc R . .
C107 C 0.3145(10) 0.1461(10) 0.7186(9) 0.233(12) Uani 1 1 d GU . .
H107 H 0.3453 0.1216 0.7225 0.279 Uiso 1 1 calc R . .
C113 C 0.2810(13) 0.131(2) 0.7834(6) 0.215(17) Uani 1 1 d . . .
H113 H 0.3292 0.1254 0.7833 0.258 Uiso 1 1 calc R . .
C114 C 0.2203(13) 0.0597(13) 0.7930(6) 0.159(9) Uani 1 1 d . . .
H11A H 0.2303 0.0443 0.8180 0.239 Uiso 1 1 calc R . .
H11B H 0.2149 0.0207 0.7739 0.239 Uiso 1 1 calc R . .
H11C H 0.1716 0.0622 0.7939 0.239 Uiso 1 1 calc R . .
C115 C 0.2480(11) 0.1920(10) 0.8342(6) 0.138(8) Uani 1 1 d . . .
H115 H 0.1966 0.1476 0.8314 0.166 Uiso 1 1 calc R . .
N31 N 0.3460(6) 0.3036(6) 0.8677(2) 0.067(3) Uani 1 1 d G . .
C116 C 0.2674(6) 0.2441(5) 0.8662(3) 0.117(6) Uani 1 1 d G . .
C117 C 0.2152(4) 0.2386(6) 0.8944(4) 0.113(7) Uani 1 1 d G . .
H117 H 0.1615 0.1979 0.8934 0.136 Uiso 1 1 calc R . .
C118 C 0.2414(7) 0.2926(8) 0.9242(3) 0.128(8) Uani 1 1 d G . .
H118 H 0.2057 0.2889 0.9435 0.154 Uiso 1 1 calc R . .
C119 C 0.3199(8) 0.3522(6) 0.9257(2) 0.093(5) Uani 1 1 d G . .
H119 H 0.3378 0.3892 0.9461 0.112 Uiso 1 1 calc R . .
C120 C 0.3722(5) 0.3577(5) 0.8975(3) 0.068(4) Uani 1 1 d G . .
H120 H 0.4258 0.3984 0.8985 0.082 Uiso 1 1 calc R . .
C121 C 0.6645(6) 0.4115(6) 1.0399(3) 0.036(3) Uani 1 1 d U . .
C122 C 0.5859(7) 0.3284(6) 1.1008(4) 0.049(3) Uani 1 1 d U . .
C123 C 0.6263(6) 0.5424(7) 0.9222(4) 0.043(3) Uani 1 1 d . . .
C124 C 0.6910(9) 0.6720(10) 0.8826(4) 0.084(5) Uani 1 1 d . . .
C125 C 0.6307(9) 0.5898(9) 0.8146(5) 0.083(5) Uani 1 1 d . . .
C126 C 0.5592(8) 0.4549(9) 0.8521(4) 0.063(4) Uani 1 1 d . . .
C127 C 0.5383(9) 0.5731(7) 0.8763(3) 0.061(4) Uani 1 1 d . . .
C128 C 0.4351(8) 0.1574(9) 0.8593(4) 0.069(5) Uani 1 1 d . . .
N17 N 0.5820(6) 0.6222(5) 1.0017(2) 0.039(2) Uani 1 1 d . . .
N18 N 0.5123(5) 0.4688(5) 1.0189(2) 0.042(2) Uani 1 1 d . . .
N19 N 0.6584(7) 0.5757(6) 1.0738(3) 0.060(3) Uani 1 1 d . . .
N20 N 0.7495(6) 0.6407(6) 1.0099(3) 0.055(3) Uani 1 1 d . . .
N21 N 0.6252(6) 0.5334(6) 0.9537(3) 0.060(3) Uani 1 1 d . . .
N22 N 0.6623(5) 0.4660(5) 1.0229(3) 0.047(3) Uani 1 1 d . . .
N23 N 0.7333(7) 0.7385(7) 0.8936(3) 0.082(4) Uani 1 1 d . . .
N24 N 0.4790(8) 0.5768(7) 0.8838(4) 0.108(5) Uani 1 1 d . . .
N25 N 0.6312(8) 0.6031(7) 0.7836(4) 0.100(4) Uani 1 1 d . . .
N26 N 0.5295(7) 0.3193(6) 1.1191(3) 0.079(4) Uani 1 1 d . . .
N27 N 0.5132(7) 0.3894(7) 0.8433(3) 0.062(3) Uani 1 1 d . . .
N28 N 0.4095(7) 0.3869(10) 0.7934(4) 0.110(6) Uani 1 1 d . . .
N30 N 0.3023(8) 0.2072(9) 0.8091(4) 0.113(5) Uani 1 1 d . . .
N32 N 0.4315(6) 0.2139(7) 0.8512(3) 0.086(4) Uani 1 1 d . . .
C129 C 0.655(4) 0.3073(15) 0.8431(7) 0.040(12) Uani 0.33 1 d PDU A -1
C130 C 0.6182(17) 0.2955(19) 0.8809(7) 0.056(9) Uani 0.33 1 d PDU A -1
C131 C 0.5784(15) 0.2796(16) 0.9191(9) 0.074(7) Uani 0.50 1 d PU A -2
C132 C 0.6105(14) 0.310(2) 0.9505(9) 0.113(10) Uani 0.50 1 d PDU A -3
N33 N 0.6667 0.3333 0.9172(4) 0.036(3) Uani 1 3 d SDU . .
C133 C 0.5342(8) 0.3077(9) 0.9420(5) 0.095(5) Uani 1 1 d DU . .
C134 C 0.001(4) -0.022(3) 0.4546(9) 0.050(14) Uani 0.33 1 d PDU B -4
C135 C 0.0463(17) 0.009(2) 0.4190(7) 0.059(9) Uani 0.33 1 d PDU B -4
C136 C 0.0583(14) 0.0280(16) 0.3519(7) 0.114(10) Uani 0.50 1 d PDU B -5
C137 C 0.0852(9) 0.0424(14) 0.3850(7) 0.076(8) Uani 0.50 1 d PDU B -6
C138 C 0.1298(8) 0.1102(8) 0.3585(4) 0.087(4) Uani 1 1 d DU . .
N34 N 0.0000 0.0000 0.3833(4) 0.032(3) Uani 1 3 d SDU . .
P1 P 0.3333 0.6667 0.2789(3) 0.085(2) Uani 1 3 d S . .
F1 F 0.4086(5) 0.7139(6) 0.3036(3) 0.149(4) Uani 1 1 d . . .
F2 F 0.3784(5) 0.7393(5) -0.0057(3) 0.139(4) Uani 1 1 d . . .
P2 P 0.3333 0.6667 0.0218(2) 0.081(2) Uani 1 3 d S . .
F3 F 0.4159(6) 0.6953(7) 0.0443(4) 0.192(5) Uani 1 1 d . . .
F4 F 0.3848(7) 0.6366(7) 0.2569(4) 0.211(6) Uani 1 1 d . . .

loop_
_atom_site_aniso_label
_atom_site_aniso_U_11
_atom_site_aniso_U_22
_atom_site_aniso_U_33
_atom_site_aniso_U_23
_atom_site_aniso_U_13
_atom_site_aniso_U_12
Ni1 0.0560(11) 0.0471(10) 0.0427(11) -0.0001(8) 0.0009(8) 0.0323(9)
Fe1 0.0374(11) 0.0374(11) 0.0369(19) 0.000 0.000 0.0187(5)
Ni2 0.0695(12) 0.0698(12) 0.0531(12) -0.0010(10) -0.0169(9) 0.0259(10)
Fe2 0.0733(14) 0.0668(13) 0.0466(13) -0.0155(10) -0.0083(10) 0.0393(12)
C1 0.051(9) 0.063(10) 0.095(12) -0.006(8) -0.012(8) 0.026(9)
C2 0.078(10) 0.063(10) 0.042(9) -0.010(7) 0.009(7) 0.036(9)
C3 0.094(12) 0.110(13) 0.029(9) 0.010(8) 0.018(8) 0.055(10)
C4 0.186(18) 0.152(16) 0.031(9) 0.039(9) 0.041(9) 0.149(17)
C5 0.080(10) 0.052(9) 0.039(9) 0.022(6) 0.012(7) 0.036(8)
C6 0.080(11) 0.085(12) 0.018(7) 0.007(6) 0.000(6) 0.053(10)
C7 0.052(8) 0.043(8) 0.067(10) 0.011(7) 0.014(7) 0.032(7)
C8 0.073(9) 0.049(8) 0.029(8) -0.007(6) -0.005(6) 0.015(7)
C9 0.086(11) 0.070(10) 0.050(10) 0.004(7) -0.024(9) 0.056(9)
C10 0.050(9) 0.076(10) 0.041(9) 0.016(7) 0.025(8) 0.039(8)
C11 0.048(10) 0.076(10) 0.097(14) 0.010(9) -0.003(9) 0.025(9)
C12 0.047(10) 0.061(9) 0.106(14) -0.022(9) -0.023(10) 0.029(8)
C13 0.082(12) 0.059(9) 0.090(13) -0.027(8) 0.014(9) 0.048(9)
C14 0.060(9) 0.041(8) 0.080(11) -0.005(7) -0.019(8) 0.037(7)
C15 0.067(10) 0.061(9) 0.070(11) -0.014(7) -0.007(8) 0.033(8)
C16 0.112(14) 0.116(14) 0.132(16) -0.076(13) -0.098(13) 0.101(13)
C17 0.32(3) 0.049(12) 0.057(13) 0.016(9) 0.012(18) 0.098(17)
C18 0.18(2) 0.21(2) 0.106(19) 0.002(15) 0.058(16) 0.16(2)
C19 0.075(10) 0.059(9) 0.101(13) 0.042(9) 0.018(9) 0.050(8)
C20 0.050(9) 0.047(8) 0.048(9) 0.003(7) -0.011(7) 0.015(7)
C21 0.026(7) 0.046(8) 0.055(9) 0.000(6) -0.007(6) 0.021(6)
C22 0.087(10) 0.090(11) 0.041(9) 0.006(8) 0.001(7) 0.054(9)
C23 0.070(10) 0.031(7) 0.054(9) 0.007(6) 0.006(7) 0.033(8)
C24 0.050(9) 0.044(8) 0.034(8) 0.008(6) 0.008(6) 0.017(7)
C25 0.045(8) 0.067(9) 0.027(7) -0.004(6) 0.006(6) 0.038(8)
C26 0.053(9) 0.060(10) 0.075(11) 0.014(8) -0.010(8) 0.028(9)
C27 0.103(13) 0.134(15) 0.024(8) 0.021(9) 0.014(8) 0.088(12)
C28 0.042(9) 0.050(8) 0.054(9) 0.025(7) 0.000(6) 0.020(7)
C34 0.281(17) 0.242(16) 0.176(17) -0.021(12) -0.060(13) 0.173(13)
C29 0.28(2) 0.34(2) 0.35(2) -0.033(16) 0.049(15) 0.179(16)
C30 0.39(2) 0.39(2) 0.34(2) -0.029(17) 0.000(18) 0.195(17)
C31 0.39(2) 0.40(3) 0.32(3) 0.027(17) -0.013(17) 0.194(18)
C32 0.39(2) 0.33(2) 0.32(2) -0.003(16) -0.015(17) 0.135(17)
C33 0.290(18) 0.32(2) 0.27(2) 0.003(16) 0.023(17) 0.116(16)
C35 0.117(9) 0.147(10) 0.167(11) 0.065(7) -0.006(8) 0.067(7)
C36 0.190(11) 0.138(11) 0.152(12) -0.001(8) -0.028(8) 0.076(8)
C37 0.088(8) 0.132(10) 0.099(9) 0.024(7) -0.019(6) 0.051(7)
C38 0.089(13) 0.067(11) 0.107(15) 0.012(9) -0.019(12) 0.020(10)
C39 0.131(16) 0.116(14) 0.076(13) 0.060(11) 0.037(12) 0.081(13)
C40 0.14(2) 0.134(18) 0.097(18) 0.015(14) 0.041(15) 0.066(16)
C41 0.18(2) 0.102(14) 0.035(11) 0.034(9) 0.014(12) 0.063(15)
C42 0.170(19) 0.125(15) 0.066(13) -0.021(11) -0.050(13) 0.120(15)
C43 0.153(17) 0.075(11) 0.044(11) 0.014(9) -0.033(10) -0.012(11)
C44 0.128(17) 0.071(12) 0.121(19) 0.003(11) 0.031(14) -0.056(12)
C45 0.109(15) 0.17(2) 0.084(16) 0.016(14) -0.001(13) 0.036(14)
C46 0.104(18) 0.22(2) 0.19(3) 0.13(2) -0.029(16) 0.015(16)
C47 0.088(14) 0.22(2) 0.109(16) 0.094(15) -0.014(13) 0.010(14)
C48 0.114(15) 0.073(11) 0.051(11) -0.022(9) -0.026(11) 0.025(11)
C49 0.106(14) 0.075(12) 0.082(13) 0.015(10) -0.045(10) 0.028(11)
C50 0.120(15) 0.126(15) 0.122(17) -0.027(12) -0.027(12) 0.059(13)
C51 0.080(12) 0.085(13) 0.126(17) -0.054(12) -0.055(11) 0.047(11)
C52 0.121(14) 0.084(14) 0.074(14) -0.012(11) -0.022(11) 0.046(11)
C53 0.092(12) 0.22(2) 0.024(10) -0.012(11) 0.000(8) 0.051(14)
C54 0.27(3) 0.046(12) 0.123(19) 0.048(13) 0.030(17) 0.017(14)
C55 0.171(18) 0.130(17) 0.091(16) 0.047(14) -0.012(14) 0.057(15)
C56 0.212(19) 0.107(15) 0.080(14) 0.013(11) -0.034(13) 0.118(14)
N15 0.064(8) 0.073(9) 0.101(11) 0.034(8) -0.018(7) 0.009(7)
C57 0.069(9) 0.076(10) 0.041(9) 0.038(8) 0.007(7) 0.055(9)
C58 0.011(6) 0.048(8) 0.064(9) -0.002(7) -0.013(6) 0.000(6)
C59 0.065(9) 0.055(8) 0.048(10) -0.003(8) 0.017(8) 0.037(7)
C60 0.114(15) 0.050(10) 0.070(13) -0.024(8) 0.044(11) 0.018(10)
C61 0.111(12) 0.065(10) 0.050(11) -0.002(9) 0.026(10) 0.023(9)
C62 0.104(11) 0.064(9) 0.021(8) -0.013(6) 0.006(7) 0.066(9)
C63 0.060(10) 0.120(13) 0.047(9) -0.044(9) -0.017(8) 0.059(10)
C64 0.111(12) 0.119(15) 0.027(9) 0.033(9) -0.002(8) 0.067(12)
N1 0.077(8) 0.068(7) 0.026(7) 0.007(5) 0.008(6) 0.041(7)
N2 0.077(8) 0.059(7) 0.033(7) 0.020(5) 0.020(6) 0.034(6)
N3 0.018(5) 0.060(7) 0.046(7) 0.011(5) 0.014(5) 0.016(5)
N4 0.067(7) 0.039(7) 0.036(6) 0.010(5) 0.007(5) 0.045(6)
N5 0.071(8) 0.082(8) 0.034(7) -0.001(6) 0.026(6) 0.046(7)
N6 0.060(7) 0.047(7) 0.031(7) 0.009(5) 0.003(5) 0.030(6)
N7 0.144(13) 0.145(14) 0.091(11) -0.033(9) -0.036(9) 0.125(12)
N8 0.070(9) 0.073(9) 0.078(10) -0.004(7) -0.011(8) 0.003(7)
N9 0.125(10) 0.091(9) 0.043(8) -0.028(7) -0.011(8) 0.054(8)
N10 0.053(7) 0.079(8) 0.053(8) 0.012(6) 0.001(6) 0.025(7)
N11 0.096(9) 0.031(6) 0.052(8) -0.011(5) 0.003(6) 0.029(6)
N12 0.086(7) 0.132(8) 0.087(8) 0.013(6) -0.012(6) 0.031(6)
N13 0.075(9) 0.038(7) 0.105(11) -0.025(7) -0.003(8) 0.014(7)
N14 0.078(9) 0.056(9) 0.049(9) -0.003(7) -0.013(7) -0.011(7)
N16 0.081(9) 0.096(11) 0.098(11) 0.029(9) 0.000(7) 0.044(9)
Ni3 0.0537(10) 0.0409(9) 0.0375(10) -0.0005(8) -0.0012(8) 0.0233(8)
Ni4 0.0713(12) 0.0856(13) 0.0593(12) -0.0166(10) -0.0166(10) 0.0462(11)
Fe3 0.0364(11) 0.0364(11) 0.0398(19) 0.000 0.000 0.0182(5)
Fe4 0.0753(14) 0.0594(13) 0.0495(13) 0.0058(10) -0.0078(10) 0.0390(11)
C65 0.072(11) 0.040(8) 0.103(13) -0.002(9) -0.050(9) 0.023(8)
C66 0.094(13) 0.034(9) 0.165(19) -0.018(11) -0.070(13) 0.038(9)
C67 0.18(2) 0.087(15) 0.096(16) -0.035(12) -0.060(15) 0.098(16)
C68 0.154(19) 0.059(12) 0.080(15) -0.009(10) -0.018(13) 0.027(12)
C69 0.135(14) 0.094(12) 0.061(11) -0.017(10) 0.000(11) 0.089(12)
C70 0.043(8) 0.023(7) 0.085(11) 0.002(7) -0.033(8) 0.014(7)
C71 0.039(7) 0.035(8) 0.062(9) -0.001(7) -0.006(6) 0.019(6)
C72 0.150(14) 0.078(11) 0.068(11) -0.006(8) -0.033(10) 0.061(11)
C73 0.026(7) 0.043(8) 0.049(8) 0.001(6) -0.008(6) 0.012(6)
C74 0.061(9) 0.044(9) 0.044(9) 0.007(6) 0.012(7) 0.034(8)
C75 0.060(10) 0.038(9) 0.042(9) 0.002(6) 0.001(7) -0.001(7)
C76 0.057(9) 0.084(11) 0.021(8) -0.028(7) -0.001(6) 0.019(9)
C77 0.066(10) 0.058(9) 0.054(10) -0.001(7) -0.003(8) 0.018(9)
C78 0.054(9) 0.048(9) 0.057(9) 0.004(7) 0.021(7) 0.013(8)
C79 0.089(11) 0.085(11) 0.049(9) 0.011(8) 0.011(8) 0.060(10)
C80 0.100(12) 0.123(14) 0.037(9) 0.013(8) 0.024(9) 0.061(13)
C81 0.119(15) 0.128(14) 0.039(10) 0.022(9) 0.021(9) 0.085(13)
C82 0.140(15) 0.082(12) 0.039(9) -0.030(8) -0.003(9) 0.070(11)
C83 0.134(14) 0.070(11) 0.013(8) -0.010(7) 0.001(8) 0.047(12)
C84 0.047(9) 0.079(11) 0.035(8) 0.003(7) 0.005(6) 0.010(9)
C85 0.051(9) 0.061(9) 0.056(10) 0.015(8) 0.020(8) 0.025(7)
C86 0.071(9) 0.073(9) 0.020(8) 0.008(6) 0.002(6) 0.034(7)
C87 0.045(9) 0.061(9) 0.063(11) -0.026(8) -0.024(8) 0.030(8)
C88 0.024(8) 0.049(9) 0.105(14) -0.028(9) -0.022(9) 0.017(7)
C89 0.064(11) 0.079(11) 0.100(14) -0.031(10) -0.025(10) 0.054(10)
C90 0.075(12) 0.047(10) 0.130(18) 0.005(11) -0.002(12) 0.013(9)
C91 0.083(12) 0.048(9) 0.063(11) -0.012(8) -0.015(9) 0.032(9)
C92 0.066(10) 0.050(9) 0.044(9) -0.017(7) -0.025(8) 0.043(8)
C93 0.26(3) 0.30(3) 0.038(11) 0.002(13) 0.015(13) 0.25(2)
C94 0.148(18) 0.23(2) 0.080(15) -0.013(13) 0.010(13) 0.161(18)
C95 0.16(2) 0.34(4) 0.075(17) 0.04(2) 0.022(16) 0.14(2)
C96 0.065(14) 0.47(4) 0.036(13) -0.039(17) -0.025(10) 0.026(19)
C97 0.116(16) 0.26(2) 0.083(14) -0.050(15) -0.026(13) 0.127(17)
C98 0.103(15) 0.146(16) 0.082(14) 0.001(11) -0.036(12) 0.072(13)
C99 0.061(11) 0.133(15) 0.125(16) -0.027(12) 0.000(10) 0.072(11)
C100 0.162(17) 0.117(14) 0.110(15) 0.020(12) -0.022(12) 0.095(13)
C101 0.068(13) 0.118(15) 0.16(2) -0.071(15) -0.096(13) 0.065(12)
N29 0.054(7) 0.092(9) 0.089(10) -0.032(8) -0.027(6) 0.048(7)
C102 0.034(8) 0.121(14) 0.035(10) -0.002(10) -0.001(7) -0.015(9)
C103 0.061(11) 0.157(16) 0.100(16) -0.049(12) -0.025(10) 0.044(11)
C104 0.098(15) 0.21(2) 0.20(3) -0.10(2) 0.072(15) 0.045(16)
C105 0.110(16) 0.19(2) 0.13(2) -0.038(16) 0.035(14) 0.066(15)
C106 0.060(10) 0.106(13) 0.093(14) -0.018(10) 0.008(9) 0.029(10)
C112 0.25(2) 0.196(18) 0.22(2) -0.043(16) -0.028(15) 0.090(15)
C111 0.35(2) 0.38(3) 0.37(3) -0.008(18) -0.053(18) 0.225(19)
C110 0.43(3) 0.40(3) 0.33(2) 0.014(17) 0.031(17) 0.196(19)
C109 0.32(2) 0.34(2) 0.23(2) 0.056(16) -0.033(16) 0.150(17)
C108 0.29(2) 0.33(2) 0.27(2) 0.062(17) -0.052(17) 0.124(16)
C107 0.221(18) 0.233(19) 0.217(18) 0.032(15) 0.001(14) 0.094(14)
C113 0.095(17) 0.41(5) 0.065(16) -0.09(2) -0.017(14) 0.07(2)
C114 0.15(2) 0.20(3) 0.13(2) -0.028(16) -0.060(17) 0.084(19)
C115 0.094(14) 0.120(15) 0.121(17) -0.062(13) 0.007(13) -0.006(12)
N31 0.104(10) 0.076(8) 0.056(8) -0.003(6) -0.003(7) 0.071(8)
C116 0.083(13) 0.154(18) 0.125(18) -0.026(14) -0.041(13) 0.068(14)
C117 0.097(12) 0.158(16) 0.142(17) 0.051(14) 0.089(12) 0.106(13)
C118 0.27(3) 0.163(18) 0.049(11) 0.012(11) 0.060(14) 0.18(2)
C119 0.117(14) 0.105(13) 0.077(13) 0.035(10) 0.007(11) 0.071(12)
C120 0.107(12) 0.075(10) 0.049(10) 0.002(8) 0.006(9) 0.066(9)
C121 0.024(5) 0.020(5) 0.039(6) -0.022(5) 0.004(5) -0.007(5)
C122 0.064(7) 0.046(6) 0.064(7) 0.001(5) -0.014(6) 0.047(6)
C123 0.046(8) 0.057(8) 0.041(9) 0.014(7) 0.005(7) 0.037(7)
C124 0.104(13) 0.081(12) 0.037(10) -0.014(8) 0.008(8) 0.024(10)
C125 0.111(13) 0.102(12) 0.052(11) 0.023(10) -0.014(10) 0.064(10)
C126 0.074(11) 0.089(12) 0.044(10) 0.040(9) 0.026(8) 0.055(10)
C127 0.111(12) 0.075(10) 0.035(8) -0.005(7) -0.034(8) 0.077(10)
C128 0.090(11) 0.090(12) 0.052(10) -0.007(8) -0.033(7) 0.063(10)
N17 0.048(7) 0.026(6) 0.044(7) -0.001(5) 0.000(5) 0.020(5)
N18 0.069(7) 0.032(6) 0.028(6) 0.000(4) 0.009(5) 0.028(6)
N19 0.071(8) 0.049(7) 0.082(9) -0.037(6) -0.035(7) 0.047(7)
N20 0.069(8) 0.073(8) 0.035(7) -0.016(6) -0.001(6) 0.044(7)
N21 0.064(7) 0.077(8) 0.030(7) 0.035(6) 0.023(6) 0.029(6)
N22 0.058(7) 0.017(5) 0.053(7) -0.013(5) 0.005(5) 0.009(5)
N23 0.115(11) 0.091(10) 0.048(9) 0.004(7) 0.009(7) 0.057(9)
N24 0.127(12) 0.066(8) 0.136(13) -0.037(8) -0.088(10) 0.052(9)
N25 0.121(11) 0.080(9) 0.082(11) 0.018(9) 0.007(9) 0.038(8)
N26 0.101(9) 0.070(8) 0.097(10) 0.012(6) 0.000(8) 0.067(8)
N27 0.079(9) 0.074(8) 0.051(8) 0.010(7) -0.002(6) 0.052(8)
N28 0.055(9) 0.193(16) 0.069(11) -0.028(11) 0.009(8) 0.052(9)
N30 0.094(10) 0.198(15) 0.059(10) -0.061(10) -0.012(8) 0.082(11)
N32 0.068(8) 0.093(10) 0.075(10) -0.053(8) -0.026(7) 0.025(8)
C129 0.062(19) 0.008(18) 0.025(12) 0.007(11) -0.018(15) -0.001(14)
C130 0.048(17) 0.054(18) 0.052(13) -0.016(14) -0.013(10) 0.014(12)
C131 0.051(9) 0.070(15) 0.083(17) -0.020(12) -0.001(11) 0.018(9)
C132 0.084(13) 0.17(2) 0.104(17) -0.008(15) 0.041(11) 0.078(16)
N33 0.040(5) 0.040(5) 0.027(8) 0.000 0.000 0.020(3)
C133 0.068(8) 0.115(11) 0.116(11) 0.023(8) 0.036(8) 0.055(8)
C134 0.046(17) 0.06(2) 0.054(14) -0.004(13) -0.005(15) 0.036(15)
C135 0.048(16) 0.058(17) 0.054(14) 0.009(15) -0.020(9) 0.013(15)
C136 0.087(15) 0.116(14) 0.077(15) 0.021(15) 0.037(11) 0.004(10)
C137 0.052(9) 0.087(14) 0.062(15) 0.006(11) -0.017(12) 0.013(10)
C138 0.072(8) 0.084(8) 0.099(10) 0.011(7) 0.018(7) 0.034(7)
N34 0.042(5) 0.042(5) 0.011(7) 0.000 0.000 0.021(3)
P1 0.071(3) 0.071(3) 0.115(7) 0.000 0.000 0.0354(16)
F1 0.093(7) 0.146(9) 0.197(11) 0.028(8) -0.032(7) 0.050(7)
F2 0.125(8) 0.099(7) 0.179(11) 0.039(7) 0.002(7) 0.047(6)
P2 0.077(3) 0.077(3) 0.091(6) 0.000 0.000 0.0383(16)
F3 0.141(9) 0.189(11) 0.202(13) 0.006(9) -0.073(9) 0.049(9)
F4 0.220(13) 0.211(12) 0.213(14) -0.046(10) 0.089(10) 0.116(10)

loop_
_atom_type_symbol
_atom_type_description
_atom_type_scat_dispersion_real
_atom_type_scat_dispersion_imag
_atom_type_scat_source
C C 0.0033 0.0016 'International Tables Vol C Tables 4.2.6.8 and 6.1.1.4'
H H 0.0000 0.0000 'International Tables Vol C Tables 4.2.6.8 and 6.1.1.4'
N N 0.0061 0.0033 'International Tables Vol C Tables 4.2.6.8 and 6.1.1.4'
O O 0.0106 0.0060 'International Tables Vol C Tables 4.2.6.8 and 6.1.1.4'
Fe Fe 0.3463 0.8444 'International Tables Vol C Tables 4.2.6.8 and 6.1.1.4'
Ni Ni 0.3393 1.1124 'International Tables Vol C Tables 4.2.6.8 and 6.1.1.4'
P P 0.1023 0.0942 'International Tables Vol C Tables 4.2.6.8 and 6.1.1.4'
F F 0.0171 0.0103 'International Tables Vol C Tables 4.2.6.8 and 6.1.1.4'

loop_
_geom_angle_atom_site_label_1
_geom_angle_atom_site_label_2
_geom_angle_atom_site_label_3
_geom_angle
_geom_angle_site_symmetry_1
_geom_angle_site_symmetry_3
N2 Ni1 N6 93.4(4) . .
N2 Ni1 N5 94.2(4) . .
N6 Ni1 N5 94.8(4) . .
N2 Ni1 N3 94.8(4) . .
N6 Ni1 N3 171.7(4) . .
N5 Ni1 N3 85.2(4) . .
N2 Ni1 N4 170.6(4) . .
N6 Ni1 N4 92.3(4) . .
N5 Ni1 N4 92.7(4) . .
N3 Ni1 N4 79.4(3) . .
N2 Ni1 N1 76.8(4) . .
N6 Ni1 N1 83.6(4) . .
N5 Ni1 N1 170.8(4) . .
N3 Ni1 N1 97.7(3) . .
N4 Ni1 N1 96.4(4) . .
C58 Fe1 C58 91.3(5) 3 .
C58 Fe1 C58 91.3(5) 3 2
C58 Fe1 C58 91.3(5) . 2
C58 Fe1 C57 89.3(5) 3 .
C58 Fe1 C57 87.7(5) . .
C58 Fe1 C57 178.8(5) 2 .
C58 Fe1 C57 87.7(5) 3 3
C58 Fe1 C57 178.8(5) . 3
C58 Fe1 C57 89.3(5) 2 3
C57 Fe1 C57 91.6(4) . 3
C58 Fe1 C57 178.8(5) 3 2
C58 Fe1 C57 89.3(5) . 2
C58 Fe1 C57 87.7(5) 2 2
C57 Fe1 C57 91.6(4) . 2
C57 Fe1 C57 91.6(4) 3 2
N16 Ni2 N11 94.4(4) . .
N16 Ni2 N14 170.9(5) . .
N11 Ni2 N14 82.5(4) . .
N16 Ni2 N12 85.9(5) . .
N11 Ni2 N12 174.2(5) . .
N14 Ni2 N12 98.0(5) . .
N16 Ni2 N13 93.7(4) . .
N11 Ni2 N13 92.8(5) . .
N14 Ni2 N13 95.1(4) . .
N12 Ni2 N13 81.4(6) . .
N16 Ni2 N15 91.5(5) . .
N11 Ni2 N15 93.3(4) . .
N14 Ni2 N15 80.2(5) . .
N12 Ni2 N15 92.5(4) . .
N13 Ni2 N15 171.7(4) . .
C62 Fe2 C64 92.8(6) . 2
C62 Fe2 C61 86.3(6) . .
C64 Fe2 C61 85.5(6) 2 .
C62 Fe2 C63 90.1(5) . .
C64 Fe2 C63 176.4(6) 2 .
C61 Fe2 C63 92.5(5) . .
C62 Fe2 C59 92.8(5) . .
C64 Fe2 C59 95.0(5) 2 .
C61 Fe2 C59 179.0(6) . .
C63 Fe2 C59 87.0(5) . .
C62 Fe2 C60 177.9(6) . .
C64 Fe2 C60 88.8(6) 2 .
C61 Fe2 C60 95.1(6) . .
C63 Fe2 C60 88.3(5) . .
C59 Fe2 C60 85.7(5) . .
C2 C1 C6 120.0 . .
C3 C2 C1 120.0 . .
C2 C3 C4 120.0 . .
C5 C4 C3 120.0 . .
C6 C5 C4 120.0 . .
C5 C6 C1 120.0 . .
C5 C6 C7 120.0(8) . .
C1 C6 C7 120.0(8) . .
C6 C7 N1 110.3(9) . .
C6 C7 C8 114.5(9) . .
N1 C7 C8 115.3(10) . .
N1 C9 C10 122.9(12) . .
N2 C10 C11 124.7(12) . .
N2 C10 C9 110.3(12) . .
C11 C10 C9 124.9(14) . .
C10 C11 C12 126.2(15) . .
C11 C12 C13 113.2(14) . .
C12 C13 C14 121.1(13) . .
C13 C14 N2 122.4(12) . .
C20 C15 C16 115.2(13) . .
C17 C16 C15 118.3(16) . .
C18 C17 C16 125(2) . .
C17 C18 C19 115(2) . .
C18 C19 C20 125.9(15) . .
C19 C20 C15 120.0(12) . .
C19 C20 C21 119.8(12) . .
C15 C20 C21 120.1(11) . .
N3 C21 C20 109.1(10) . .
N3 C21 C22 119.9(8) . .
C20 C21 C22 108.3(9) . .
N3 C23 C24 121.7(11) . .
N4 C24 C25 121.1(11) . .
N4 C24 C23 114.0(11) . .
C25 C24 C23 124.9(12) . .
C26 C25 C24 122.0(12) . .
C25 C26 C27 115.8(13) . .
C28 C27 C26 121.3(13) . .
N4 C28 C27 119.6(12) . .
C29 C34 C33 120.0 . .
C29 C34 C35 124(3) . .
C33 C34 C35 116(3) . .
C34 C29 C30 120.0 . .
C31 C30 C29 120.0 . .
C32 C31 C30 120.0 . .
C33 C32 C31 120.0 . .
C32 C33 C34 120.0 . .
C36 C35 C34 105.4(19) . .
C36 C35 N12 103.1(14) . .
C34 C35 N12 105.9(13) . .
N12 C37 C38 130.0(16) . .
C39 C38 C37 129.3(18) . .
C39 C38 N13 119.6(15) . .
C37 C38 N13 110.7(16) . .
C40 C39 C38 117.3(19) . .
C39 C40 C41 130(2) . .
C42 C41 C40 107.6(18) . .
C41 C42 N13 132.4(18) . .
C44 C43 C48 120.0 . .
C45 C44 C43 120.0 . .
C44 C45 C46 120.0 . .
C47 C46 C45 120.0 . .
C48 C47 C46 120.0 . .
C47 C48 C43 120.0 . .
C47 C48 C49 116.9(11) . .
C43 C48 C49 122.7(11) . .
N14 C49 C48 109.8(13) . .
N14 C49 C50 115.8(15) . .
C48 C49 C50 114.6(13) . .
N14 C51 C52 128.0(15) . .
C53 C52 N15 120.0 . .
C53 C52 C51 131.7(12) . .
N15 C52 C51 108.3(12) . .
C54 C53 C52 120.0 . .
C55 C54 C53 120.0 . .
C54 C55 C56 120.0 . .
N15 C56 C55 120.0 . .
C56 N15 C52 120.0 . .
C56 N15 Ni2 125.1(8) . .
C52 N15 Ni2 114.8(8) . .
N6 C57 Fe1 174.6(10) . .
N10 C58 Fe1 175.2(11) . .
N5 C59 Fe2 173.7(12) . .
N7 C60 Fe2 174.5(17) . .
N9 C61 Fe2 178.5(15) . .
N11 C62 Fe2 174.0(12) . .
N8 C63 Fe2 174.1(13) . .
N16 C64 Fe2 176.5(15) . 3
C9 N1 C7 125.0(11) . .
C9 N1 Ni1 109.4(8) . .
C7 N1 Ni1 123.8(8) . .
C10 N2 C14 112.1(11) . .
C10 N2 Ni1 119.6(8) . .
C14 N2 Ni1 127.9(9) . .
C23 N3 C21 116.3(10) . .
C23 N3 Ni1 112.0(8) . .
C21 N3 Ni1 130.0(7) . .
C28 N4 C24 119.9(10) . .
C28 N4 Ni1 126.9(8) . .
C24 N4 Ni1 112.8(7) . .
C59 N5 Ni1 164.9(11) . .
C57 N6 Ni1 158.0(10) . .
C62 N11 Ni2 160.5(10) . .
C37 N12 C35 124.4(14) . .
C37 N12 Ni2 107.3(11) . .
C35 N12 Ni2 128.2(10) . .
C42 N13 C38 112.7(13) . .
C42 N13 Ni2 137.0(13) . .
C38 N13 Ni2 110.3(11) . .
C51 N14 C49 122.1(14) . .
C51 N14 Ni2 108.0(10) . .
C49 N14 Ni2 128.4(11) . .
C64 N16 Ni2 163.1(13) . .
N22 Ni3 N20 93.8(3) . .
N22 Ni3 N21 94.4(4) . .
N20 Ni3 N21 93.1(4) . .
N22 Ni3 N18 91.9(4) . .
N20 Ni3 N18 172.6(4) . .
N21 Ni3 N18 91.2(3) . .
N22 Ni3 N17 170.2(4) . .
N20 Ni3 N17 96.0(4) . .
N21 Ni3 N17 84.6(4) . .
N18 Ni3 N17 78.4(4) . .
N22 Ni3 N19 83.6(3) . .
N20 Ni3 N19 79.8(5) . .
N21 Ni3 N19 172.4(4) . .
N18 Ni3 N19 96.2(4) . .
N17 Ni3 N19 98.7(3) . .
N27 Ni4 N29 93.5(4) . .
N27 Ni4 N28 82.6(5) . .
N29 Ni4 N28 83.7(5) . .
N27 Ni4 N31 94.2(4) . .
N29 Ni4 N31 170.9(4) . .
N28 Ni4 N31 92.4(5) . .
N27 Ni4 N32 95.1(4) . .
N29 Ni4 N32 91.0(5) . .
N28 Ni4 N32 174.1(5) . .
N31 Ni4 N32 93.2(4) . .
N27 Ni4 N30 171.9(5) . .
N29 Ni4 N30 94.4(4) . .
N28 Ni4 N30 96.5(6) . .
N31 Ni4 N30 77.7(5) . .
N32 Ni4 N30 86.5(5) . .
C122 Fe3 C122 90.4(5) 2_655 3_665
C122 Fe3 C122 90.4(5) 2_655 .
C122 Fe3 C122 90.4(5) 3_665 .
C122 Fe3 C121 88.1(4) 2_655 3_665
C122 Fe3 C121 90.2(4) 3_665 3_665
C122 Fe3 C121 178.4(4) . 3_665
C122 Fe3 C121 90.2(4) 2_655 2_655
C122 Fe3 C121 178.4(4) 3_665 2_655
C122 Fe3 C121 88.1(5) . 2_655
C121 Fe3 C121 91.3(4) 3_665 2_655
C122 Fe3 C121 178.4(5) 2_655 .
C122 Fe3 C121 88.1(5) 3_665 .
C122 Fe3 C121 90.2(4) . .
C121 Fe3 C121 91.3(4) 3_665 .
C121 Fe3 C121 91.3(4) 2_655 .
C124 Fe4 C127 90.9(6) . .
C124 Fe4 C128 88.0(7) . 3_665
C127 Fe4 C128 178.3(6) . 3_665
C124 Fe4 C125 95.1(6) . .
C127 Fe4 C125 92.6(6) . .
C128 Fe4 C125 86.2(6) 3_665 .
C124 Fe4 C123 86.3(5) . .
C127 Fe4 C123 87.9(5) . .
C128 Fe4 C123 93.3(5) 3_665 .
C125 Fe4 C123 178.5(6) . .
C124 Fe4 C126 178.4(6) . .
C127 Fe4 C126 87.8(5) . .
C128 Fe4 C126 93.2(6) 3_665 .
C125 Fe4 C126 84.1(6) . .
C123 Fe4 C126 94.5(5) . .
C70 C65 C66 116.8(15) . .
C67 C66 C65 121.1(16) . .
C68 C67 C66 118.1(18) . .
C67 C68 C69 125(2) . .
C68 C69 C70 117.0(17) . .
C65 C70 C69 121.2(13) . .
C65 C70 C71 119.3(13) . .
C69 C70 C71 119.5(12) . .
N17 C71 C72 114.5(9) . .
N17 C71 C70 111.3(9) . .
C72 C71 C70 109.0(9) . .
N17 C73 C74 120.8(11) . .
N18 C74 C75 122.8(12) . .
N18 C74 C73 115.4(12) . .
C75 C74 C73 121.6(12) . .
C74 C75 C76 120.0(14) . .
C75 C76 C77 119.6(13) . .
C78 C77 C76 114.5(13) . .
N18 C78 C77 124.8(13) . .
C80 C79 C84 120.0 . .
C79 C80 C81 120.0 . .
C82 C81 C80 120.0 . .
C81 C82 C83 120.0 . .
C84 C83 C82 120.0 . .
C83 C84 C79 120.0 . .
C83 C84 C85 115.7(10) . .
C79 C84 C85 124.3(10) . .
C84 C85 N19 107.7(10) . .
C84 C85 C86 113.1(10) . .
N19 C85 C86 111.0(10) . .
N19 C87 C88 123.6(12) . .
N20 C88 C89 121.8(15) . .
N20 C88 C87 113.5(11) . .
C89 C88 C87 124.7(14) . .
C88 C89 C90 120.3(15) . .
C91 C90 C89 115.5(15) . .
C90 C91 C92 125.2(15) . .
C91 C92 N20 120.3(12) . .
C94 C93 C98 120.0 . .
C95 C94 C93 120.0 . .
C94 C95 C96 120.0 . .
C97 C96 C95 120.0 . .
C96 C97 C98 120.0 . .
C97 C98 C93 120.0 . .
C97 C98 C99 125.7(12) . .
C93 C98 C99 114.3(12) . .
N28 C99 C98 107.4(13) . .
N28 C99 C100 113.8(14) . .
C98 C99 C100 108.2(12) . .
N28 C101 C102 124(2) . .
C102 N29 C106 120.0 . .
C102 N29 Ni4 111.3(7) . .
C106 N29 Ni4 128.6(7) . .
N29 C102 C103 120.0 . .
N29 C102 C101 110.9(12) . .
C103 C102 C101 129.1(12) . .
C104 C103 C102 120.0 . .
C105 C104 C103 120.0 . .
C104 C105 C106 120.0 . .
C105 C106 N29 120.0 . .
C113 C112 C111 121(3) . .
C113 C112 C107 119(3) . .
C111 C112 C107 120.0 . .
C112 C111 C110 120.0 . .
C109 C110 C111 120.0 . .
C110 C109 C108 120.0 . .
C109 C108 C107 120.0 . .
C108 C107 C112 120.0 . .
C112 C113 C114 117(2) . .
C112 C113 N30 99(3) . .
C114 C113 N30 120(2) . .
N30 C115 C116 118.2(14) . .
C116 N31 C120 120.0 . .
C116 N31 Ni4 114.2(7) . .
C120 N31 Ni4 125.8(7) . .
C117 C116 N31 120.0 . .
C117 C116 C115 125.5(11) . .
N31 C116 C115 114.5(11) . .
C116 C117 C118 120.0 . .
C119 C118 C117 120.0 . .
C120 C119 C118 120.0 . .
C119 C120 N31 120.0 . .
N22 C121 Fe3 174.4(9) . .
N26 C122 Fe3 174.6(11) . .
N21 C123 Fe4 174.6(11) . .
N23 C124 Fe4 176.1(14) . .
N25 C125 Fe4 179.0(17) . .
N27 C126 Fe4 174.7(12) . .
N24 C127 Fe4 176.2(11) . .
N32 C128 Fe4 173.8(13) . 2_655
C73 N17 C71 122.1(9) . .
C73 N17 Ni3 111.3(7) . .
C71 N17 Ni3 125.5(7) . .
C74 N18 C78 118.0(11) . .
C74 N18 Ni3 113.7(8) . .
C78 N18 Ni3 128.3(9) . .
C87 N19 C85 126.2(11) . .
C87 N19 Ni3 107.7(9) . .
C85 N19 Ni3 124.4(8) . .
C88 N20 C92 116.7(12) . .
C88 N20 Ni3 114.9(9) . .
C92 N20 Ni3 128.2(9) . .
C123 N21 Ni3 163.8(11) . .
C121 N22 Ni3 158.2(8) . .
C126 N27 Ni4 159.3(11) . .
C101 N28 C99 118.0(19) . .
C101 N28 Ni4 110.4(15) . .
C99 N28 Ni4 130.5(11) . .
C115 N30 C113 111.4(16) . .
C115 N30 Ni4 114.9(11) . .
C113 N30 Ni4 127.4(11) . .
C128 N32 Ni4 165.7(11) . .
C129 C130 N33 122(3) . .
C133 C131 N33 116.4(19) . .
C133 C132 N33 115(2) . .
C131 N33 C131 119.8(2) 2_655 .
C131 N33 C131 119.8(2) 2_655 3_665
C131 N33 C131 119.8(2) . 3_665
C131 N33 C132 49.4(14) 2_655 2_655
C131 N33 C132 99(2) . 2_655
C131 N33 C132 113.3(17) 3_665 2_655
C131 N33 C132 99(2) 2_655 3_665
C131 N33 C132 113.3(17) . 3_665
C131 N33 C132 49.4(14) 3_665 3_665
C132 N33 C132 66.6(17) 2_655 3_665
C131 N33 C132 113.3(17) 2_655 .
C131 N33 C132 49.4(14) . .
C131 N33 C132 99(2) 3_665 .
C132 N33 C132 66.6(17) 2_655 .
C132 N33 C132 66.6(17) 3_665 .
C131 N33 C130 59.0(14) 2_655 2_655
C131 N33 C130 113.7(19) . 2_655
C131 N33 C130 103(2) 3_665 2_655
C132 N33 C130 108.3(16) 2_655 2_655
C132 N33 C130 132.9(18) 3_665 2_655
C132 N33 C130 158(2) . 2_655
C131 N33 C130 103(2) 2_655 .
C131 N33 C130 59.0(14) . .
C131 N33 C130 113.7(19) 3_665 .
C132 N33 C130 132.9(18) 2_655 .
C132 N33 C130 158(2) 3_665 .
C132 N33 C130 108.3(16) . .
C130 N33 C130 58(2) 2_655 .
C131 N33 C130 113.7(19) 2_655 3_665
C131 N33 C130 103(2) . 3_665
C131 N33 C130 59.0(14) 3_665 3_665
C132 N33 C130 158(2) 2_655 3_665
C132 N33 C130 108.3(16) 3_665 3_665
C132 N33 C130 132.9(17) . 3_665
C130 N33 C130 58(2) 2_655 3_665
C130 N33 C130 58(2) . 3_665
C131 C133 C132 50.1(14) . .
C134 C135 N34 117(3) . .
N34 C136 C138 114.1(16) . .
N34 C137 C138 118.7(15) . .
C137 C138 C136 48.6(13) . .
C137 N34 C137 119.83(17) . 2
C137 N34 C137 119.83(17) . 3
C137 N34 C137 119.83(17) 2 3
C137 N34 C136 110.6(14) . 2
C137 N34 C136 50.4(14) 2 2
C137 N34 C136 112(2) 3 2
C137 N34 C136 50.4(14) . .
C137 N34 C136 112(2) 2 .
C137 N34 C136 110.6(14) 3 .
C136 N34 C136 70.7(19) 2 .
C137 N34 C136 112(2) . 3
C137 N34 C136 110.6(14) 2 3
C137 N34 C136 50.4(14) 3 3
C136 N34 C136 70.7(19) 2 3
C136 N34 C136 70.7(19) . 3
C137 N34 C135 56.2(14) . .
C137 N34 C135 112.3(19) 2 .
C137 N34 C135 94(2) 3 .
C136 N34 C135 153(2) 2 .
C136 N34 C135 105.6(18) . .
C136 N34 C135 134.4(18) 3 .
C137 N34 C135 94(2) . 2
C137 N34 C135 56.2(14) 2 2
C137 N34 C135 112.3(19) 3 2
C136 N34 C135 105.6(18) 2 2
C136 N34 C135 134.4(18) . 2
C136 N34 C135 153(2) 3 2
C135 N34 C135 57(2) . 2
C137 N34 C135 112.3(19) . 3
C137 N34 C135 94(2) 2 3
C137 N34 C135 56.2(14) 3 3
C136 N34 C135 134.4(18) 2 3
C136 N34 C135 153(2) . 3
C136 N34 C135 105.6(18) 3 3
C135 N34 C135 57(2) . 3
C135 N34 C135 57(2) 2 3
F1 P1 F1 92.0(7) 2_665 .
F1 P1 F1 92.0(7) 2_665 3_565
F1 P1 F1 92.0(7) . 3_565
F1 P1 F4 84.4(7) 2_665 2_665
F1 P1 F4 84.7(6) . 2_665
F1 P1 F4 175.1(9) 3_565 2_665
F1 P1 F4 84.7(6) 2_665 3_565
F1 P1 F4 175.1(9) . 3_565
F1 P1 F4 84.4(7) 3_565 3_565
F4 P1 F4 98.6(8) 2_665 3_565
F1 P1 F4 175.1(9) 2_665 .
F1 P1 F4 84.4(7) . .
F1 P1 F4 84.7(6) 3_565 .
F4 P1 F4 98.6(8) 2_665 .
F4 P1 F4 98.6(8) 3_565 .
F2 P2 F2 86.4(7) 2_665 .
F2 P2 F2 86.4(7) 2_665 3_565
F2 P2 F2 86.4(7) . 3_565
F2 P2 F3 88.5(6) 2_665 2_665
F2 P2 F3 86.1(6) . 2_665
F2 P2 F3 171.1(8) 3_565 2_665
F2 P2 F3 171.1(8) 2_665 .
F2 P2 F3 88.5(6) . .
F2 P2 F3 86.1(6) 3_565 .
F3 P2 F3 98.4(7) 2_665 .
F2 P2 F3 86.1(6) 2_665 3_565
F2 P2 F3 171.1(8) . 3_565
F2 P2 F3 88.5(6) 3_565 3_565
F3 P2 F3 98.4(7) 2_665 3_565
F3 P2 F3 98.4(7) . 3_565

loop_
_geom_bond_atom_site_label_1
_geom_bond_atom_site_label_2
_geom_bond_distance
_geom_bond_site_symmetry_2
Ni1 N2 2.001(11) .
Ni1 N6 2.031(10) .
Ni1 N5 2.063(11) .
Ni1 N3 2.081(9) .
Ni1 N4 2.113(9) .
Ni1 N1 2.168(9) .
Fe1 C58 1.904(12) 3
Fe1 C58 1.904(12) .
Fe1 C58 1.904(12) 2
Fe1 C57 1.967(15) .
Fe1 C57 1.967(15) 3
Fe1 C57 1.967(15) 2
Ni2 N16 2.040(14) .
Ni2 N11 2.101(12) .
Ni2 N14 2.114(12) .
Ni2 N12 2.120(12) .
Ni2 N13 2.137(12) .
Ni2 N15 2.140(8) .
Fe2 C62 1.893(13) .
Fe2 C64 1.904(18) 2
Fe2 C61 1.929(15) .
Fe2 C63 1.983(17) .
Fe2 C59 1.991(14) .
Fe2 C60 2.12(2) .
C1 C2 1.3900 .
C1 C6 1.3900 .
C2 C3 1.3900 .
C3 C4 1.3900 .
C4 C5 1.3900 .
C5 C6 1.3900 .
C6 C7 1.478(12) .
C7 N1 1.496(13) .
C7 C8 1.510(14) .
C9 N1 1.269(13) .
C9 C10 1.424(16) .
C10 N2 1.337(14) .
C10 C11 1.338(16) .
C11 C12 1.341(17) .
C12 C13 1.385(17) .
C13 C14 1.413(15) .
C14 N2 1.421(14) .
C15 C20 1.412(15) .
C15 C16 1.493(19) .
C16 C17 1.38(2) .
C17 C18 1.35(3) .
C18 C19 1.37(2) .
C19 C20 1.368(15) .
C20 C21 1.520(14) .
C21 N3 1.444(12) .
C21 C22 1.606(14) .
C23 N3 1.273(12) .
C23 C24 1.465(15) .
C24 N4 1.337(12) .
C24 C25 1.385(14) .
C25 C26 1.318(14) .
C26 C27 1.417(16) .
C27 C28 1.387(15) .
C28 N4 1.315(12) .
C34 C29 1.3900 .
C34 C33 1.3900 .
C34 C35 1.561(15) .
C29 C30 1.3900 .
C30 C31 1.3900 .
C31 C32 1.3900 .
C32 C33 1.3900 .
C35 C36 1.494(15) .
C35 N12 1.554(14) .
C37 N12 1.277(17) .
C37 C38 1.412(19) .
C38 C39 1.348(19) .
C38 N13 1.454(17) .
C39 C40 1.25(2) .
C40 C41 1.45(2) .
C41 C42 1.27(2) .
C42 N13 1.356(16) .
C43 C44 1.3900 .
C43 C48 1.3900 .
C44 C45 1.3900 .
C45 C46 1.3900 .
C46 C47 1.3900 .
C47 C48 1.3900 .
C48 C49 1.539(17) .
C49 N14 1.462(17) .
C49 C50 1.528(19) .
C51 N14 1.307(18) .
C51 C52 1.474(18) .
C52 C53 1.3900 .
C52 N15 1.3900 .
C53 C54 1.3900 .
C54 C55 1.3900 .
C55 C56 1.3900 .
C56 N15 1.3900 .
C57 N6 1.163(12) .
C58 N10 1.152(11) .
C59 N5 1.088(12) .
C60 N7 1.056(18) .
C61 N9 1.165(15) .
C62 N11 1.160(13) .
C63 N8 1.169(15) .
C64 N16 1.197(16) .
C64 Fe2 1.904(18) 3
Ni3 N22 2.028(9) .
Ni3 N20 2.075(11) .
Ni3 N21 2.082(10) .
Ni3 N18 2.100(9) .
Ni3 N17 2.133(8) .
Ni3 N19 2.206(10) .
Ni4 N27 1.961(12) .
Ni4 N29 2.049(8) .
Ni4 N28 2.068(18) .
Ni4 N31 2.080(7) .
Ni4 N32 2.089(14) .
Ni4 N30 2.107(13) .
Fe3 C122 1.874(13) 2_655
Fe3 C122 1.874(14) 3_665
Fe3 C122 1.874(13) .
Fe3 C121 1.880(12) 3_665
Fe3 C121 1.880(13) 2_655
Fe3 C121 1.880(12) .
Fe4 C124 1.849(16) .
Fe4 C127 1.850(15) .
Fe4 C128 1.882(15) 3_665
Fe4 C125 1.929(16) .
Fe4 C123 1.947(13) .
Fe4 C126 2.011(17) .
C65 C70 1.375(15) .
C65 C66 1.428(19) .
C66 C67 1.38(2) .
C67 C68 1.33(2) .
C68 C69 1.345(18) .
C69 C70 1.429(16) .
C70 C71 1.543(15) .
C71 N17 1.445(12) .
C71 C72 1.541(15) .
C73 N17 1.275(11) .
C73 C74 1.452(15) .
C74 N18 1.315(12) .
C74 C75 1.344(15) .
C75 C76 1.355(15) .
C76 C77 1.414(16) .
C77 C78 1.386(15) .
C78 N18 1.319(13) .
C79 C80 1.3900 .
C79 C84 1.3900 .
C80 C81 1.3900 .
C81 C82 1.3900 .
C82 C83 1.3900 .
C83 C84 1.3900 .
C84 C85 1.455(13) .
C85 N19 1.465(14) .
C85 C86 1.491(14) .
C87 N19 1.285(14) .
C87 C88 1.487(17) .
C88 N20 1.354(15) .
C88 C89 1.376(17) .
C89 C90 1.412(18) .
C90 C91 1.307(18) .
C91 C92 1.351(15) .
C92 N20 1.379(14) .
C93 C94 1.3900 .
C93 C98 1.3900 .
C94 C95 1.3900 .
C95 C96 1.3900 .
C96 C97 1.3900 .
C97 C98 1.3900 .
C98 C99 1.512(15) .
C99 N28 1.444(19) .
C99 C100 1.590(19) .
C101 N28 1.20(2) .
C101 C102 1.566(18) .
N29 C102 1.3900 .
N29 C106 1.3900 .
C102 C103 1.3900 .
C103 C104 1.3900 .
C104 C105 1.3900 .
C105 C106 1.3900 .
C112 C113 1.33(3) .
C112 C111 1.3900 .
C112 C107 1.3900 .
C111 C110 1.3900 .
C110 C109 1.3900 .
C109 C108 1.3900 .
C108 C107 1.3900 .
C113 C114 1.35(3) .
C113 N30 1.61(3) .
C115 N30 1.294(18) .
C115 C116 1.434(18) .
N31 C116 1.3900 .
N31 C120 1.3900 .
C116 C117 1.3900 .
C117 C118 1.3900 .
C118 C119 1.3900 .
C119 C120 1.3900 .
C121 N22 1.242(12) .
C122 N26 1.212(13) .
C123 N21 1.119(11) .
C124 N23 1.204(14) .
C125 N25 1.117(15) .
C126 N27 1.182(14) .
C127 N24 1.226(16) .
C128 N32 1.178(14) .
C128 Fe4 1.882(14) 2_655
C129 C130 1.47(2) .
C130 N33 1.541(17) .
C131 C133 1.47(3) .
C131 N33 1.51(2) .
C132 C133 1.502(17) .
C132 N33 1.51(3) .
N33 C131 1.51(2) 2_655
N33 C131 1.51(2) 3_665
N33 C132 1.51(3) 2_655
N33 C132 1.51(3) 3_665
N33 C130 1.541(18) 2_655
N33 C130 1.541(18) 3_665
C134 C135 1.47(2) .
C135 N34 1.504(17) .
C136 N34 1.479(17) .
C136 C138 1.533(17) .
C137 N34 1.445(16) .
C137 C138 1.493(17) .
N34 C137 1.445(16) 2
N34 C137 1.445(16) 3
N34 C136 1.479(17) 2
N34 C136 1.479(17) 3
N34 C135 1.504(17) 2
N34 C135 1.504(17) 3
P1 F1 1.552(10) 2_665
P1 F1 1.552(10) .
P1 F1 1.552(10) 3_565
P1 F4 1.597(10) 2_665
P1 F4 1.597(10) 3_565
P1 F4 1.597(10) .
F2 P2 1.574(10) .
P2 F2 1.574(10) 2_665
P2 F2 1.574(10) 3_565
P2 F3 1.626(10) 2_665
P2 F3 1.626(10) .
P2 F3 1.626(10) 3_565

loop_
_platon_squeeze_void_nr
_platon_squeeze_void_average_x
_platon_squeeze_void_average_y
_platon_squeeze_void_average_z
_platon_squeeze_void_volume
_platon_squeeze_void_count_electrons
_platon_squeeze_void_content
1 -0.017 -0.013 -0.294 2165 491 ' Corresponds to 22 (CH3OH) and 12 (H2O) '
2 -0.084 0.665 0.151 68 23 ' Corresponds to 3 (H2O) '
3 0.334 0.251 0.151 68 23 ' Corresponds to 3 (H2O) '
4 0.333 0.667 0.151 34 7 ' Corresponds to 1 (H2O) '
5 0.667 0.333 0.348 375 106 ' Corresponds to 6 (CH3OH) '
6 0.667 0.333 0.636 7 2 ' '
7 0.749 0.083 0.151 68 23 ' Corresponds to 3 (H2O) '
